data_2017309
loop_
_publ_author_name
'Omondi, Bernard'
'Levendis, Demetrius C.'
'Layh, Marcus'
'Fernandes, Manuel A.'

_publ_section_title
;
 Two polymorphs of <i>N</i>-(2,6-difluorophenyl)formamide
;
_journal_coeditor_code GZ3168
_journal_issue 9
_journal_name_full 'Acta Crystallographica Section C'
_journal_page_first o470
_journal_page_last o475
_journal_paper_doi 10.1107/S0108270109032004
_journal_volume 65
_journal_year 2009
_chemical_formula_iupac 'C7 H5 F2 N O'
_chemical_formula_moiety 'C7 H5 F2 N O'
_chemical_formula_sum 'C7 H5 F2 N O'
_chemical_formula_weight 157.12
_chemical_name_systematic
;
<i>N</i>-(2,6-difluorophenyl)formamide
;
_space_group_IT_number 4
_symmetry_cell_setting monoclinic
_symmetry_space_group_name_Hall 'P 2yb'
_symmetry_space_group_name_H-M 'P 1 21 1'
_audit_creation_method 'WinGX routine CIF_UPDATE'
_cell_angle_alpha 90
_cell_angle_beta 100.698(5)
_cell_angle_gamma 90
_cell_formula_units_Z 2
_cell_length_a 4.468(2)
_cell_length_b 8.486(3)
_cell_length_c 8.8810(10)
_cell_measurement_reflns_used 8124
_cell_measurement_temperature 123(2)
_cell_measurement_theta_max 28
_cell_measurement_theta_min 2.33
_cell_volume 330.87(19)
_computing_cell_refinement 'SAINT (Bruker, 2004)'
_computing_data_collection 'SMART (Bruker, 2004)'
_computing_data_reduction 'SAINT (Bruker, 2004)'
_computing_molecular_graphics
;
ORTEP-3 (Farrugia, 1997), PLATON (Spek, 2009) and DIAMOND
(Brandenburg & Putz,
2005)
;
_computing_publication_material 'WinGX (Farrugia, 1999)'
_computing_structure_refinement 'SHELXL97 (Sheldrick, 2008)'
_computing_structure_solution 'SHELXS97 (Sheldrick, 2008)'
_diffrn_ambient_temperature 123(2)
_diffrn_measured_fraction_theta_full 0.999
_diffrn_measured_fraction_theta_max 0.999
_diffrn_measurement_device_type 'CCD area-detector'
_diffrn_measurement_method '\w scans'
_diffrn_radiation_type MoK\a
_diffrn_radiation_wavelength 0.71073
_diffrn_reflns_av_R_equivalents 0.0402
_diffrn_reflns_limit_h_max 5
_diffrn_reflns_limit_h_min -5
_diffrn_reflns_limit_k_max 11
_diffrn_reflns_limit_k_min -11
_diffrn_reflns_limit_l_max 11
_diffrn_reflns_limit_l_min -11
_diffrn_reflns_number 8100
_diffrn_reflns_theta_full 28
_diffrn_reflns_theta_max 28
_diffrn_reflns_theta_min 2.33
_exptl_absorpt_coefficient_mu 0.144
_exptl_absorpt_correction_T_max 0.9943
_exptl_absorpt_correction_T_min 0.9512
_exptl_absorpt_correction_type multi-scan
_exptl_absorpt_process_details '(SADABS; Bruker, 2004)'
_exptl_crystal_colour colourless
_exptl_crystal_density_diffrn 1.577
_exptl_crystal_density_method 'not measured'
_exptl_crystal_description needle
_exptl_crystal_F_000 160
_exptl_crystal_size_max 0.35
_exptl_crystal_size_mid 0.09
_exptl_crystal_size_min 0.04
_refine_diff_density_max 0.193
_refine_diff_density_min -0.211
_refine_ls_abs_structure_details 'Flack (1983)'
_refine_ls_abs_structure_Flack 10(10)
_refine_ls_extinction_method none
_refine_ls_goodness_of_fit_ref 1.077
_refine_ls_hydrogen_treatment mixed
_refine_ls_matrix_type full
_refine_ls_number_parameters 104
_refine_ls_number_reflns 843
_refine_ls_number_restraints 2
_refine_ls_restrained_S_all 1.082
_refine_ls_R_factor_gt 0.0313
_refine_ls_shift/su_max 0
_refine_ls_structure_factor_coef Fsqd
_refine_ls_weighting_details 'calc w=1/[\s^2^(Fo^2^)+(0.0431P)^2^+0.0279P] where P=(Fo^2^+2Fc^2^)/3'
_refine_ls_weighting_scheme calc
_refine_ls_wR_factor_ref 0.0762
_reflns_number_gt 710
_reflns_number_total 843
_reflns_threshold_expression I>2\s(I)
_cod_data_source_file gz3168.cif
_cod_data_source_block Ib
_cod_original_cell_volume 330.88(19)
_cod_original_sg_symbol_H-M 'P 21'
_cod_database_code 2017309
_cod_database_fobs_code 2017309

loop_
_symmetry_equiv_pos_as_xyz
'x, y, z'
'-x, y+1/2, -z'

loop_
_atom_site_type_symbol
_atom_site_label
_atom_site_fract_x
_atom_site_fract_y
_atom_site_fract_z
_atom_site_U_iso_or_equiv
_atom_site_adp_type
_atom_site_calc_flag
_atom_site_refinement_flags
_atom_site_occupancy
_atom_site_disorder_assembly
_atom_site_disorder_group
C C1 0.6039(5) 0.6745(3) 0.7482(3) 0.0243(5) Uani d . 1 . .
C C2 0.3661(5) 0.6227(3) 0.6355(2) 0.0264(5) Uani d . 1 . .
C C3 0.2352(5) 0.4765(3) 0.6376(3) 0.0324(5) Uani d . 1 . .
H H3 0.0704 0.4459 0.5594 0.039 Uiso calc R 1 . .
C C4 0.3490(6) 0.3746(3) 0.7564(3) 0.0352(6) Uani d . 1 . .
H H4 0.2618 0.2729 0.7597 0.042 Uiso calc R 1 . .
C C5 0.5883(6) 0.4198(3) 0.8699(3) 0.0351(6) Uani d . 1 . .
H H5 0.6677 0.3497 0.951 0.042 Uiso calc R 1 . .
C C6 0.7092(5) 0.5677(3) 0.8635(3) 0.0294(5) Uani d . 1 . .
C C7 0.5730(5) 0.9590(3) 0.7401(2) 0.0270(5) Uani d U 1 . .
H H7 0.6802 1.0553 0.7371 0.032 Uiso calc R 1 . .
N N1 0.7345(4) 0.8263(2) 0.7452(2) 0.0269(4) Uani d . 1 . .
F F1 0.2649(3) 0.72061(17) 0.51670(14) 0.0383(4) Uani d . 1 . .
F F2 0.9449(3) 0.61452(19) 0.97244(16) 0.0425(4) Uani d . 1 . .
O O1 0.2991(3) 0.9680(2) 0.73884(19) 0.0319(4) Uani d U 1 . .
H H1 0.930(7) 0.846(4) 0.751(3) 0.057(10) Uiso d . 1 . .

loop_
_atom_site_aniso_label
_atom_site_aniso_U_11
_atom_site_aniso_U_22
_atom_site_aniso_U_33
_atom_site_aniso_U_12
_atom_site_aniso_U_13
_atom_site_aniso_U_23
C1 0.0223(10) 0.0211(10) 0.0299(11) 0.0005(8) 0.0061(9) -0.0020(9)
C2 0.0262(11) 0.0245(11) 0.0271(11) 0.0053(10) 0.0017(9) -0.0013(10)
C3 0.0299(12) 0.0266(12) 0.0396(13) -0.0037(11) 0.0035(10) -0.0101(11)
C4 0.0370(13) 0.0205(12) 0.0503(17) -0.0034(10) 0.0141(12) -0.0066(11)
C5 0.0421(14) 0.0255(13) 0.0385(13) 0.0070(10) 0.0091(11) 0.0075(11)
C6 0.0265(12) 0.0288(13) 0.0314(12) 0.0037(10) 0.0018(9) -0.0002(11)
C7 0.0249(8) 0.0196(10) 0.0350(12) -0.0057(9) 0.0022(9) 0.0002(10)
N1 0.0196(9) 0.0239(10) 0.0360(11) -0.0029(8) 0.0021(8) 0.0006(9)
F1 0.0433(8) 0.0319(8) 0.0337(8) 0.0020(6) -0.0085(6) 0.0014(6)
F2 0.0381(8) 0.0415(9) 0.0402(8) -0.0007(7) -0.0127(6) 0.0058(7)
O1 0.0237(7) 0.0212(8) 0.0507(10) -0.0005(7) 0.0066(7) -0.0010(8)

loop_
_atom_type_symbol
_atom_type_description
_atom_type_scat_dispersion_real
_atom_type_scat_dispersion_imag
_atom_type_scat_source
C C 0.0033 0 'International Tables Vol C Tables 4.2.6.8 and 6.1.1.4'
H H 0 0 'International Tables Vol C Tables 4.2.6.8 and 6.1.1.4'
N N 0.0061 0 'International Tables Vol C Tables 4.2.6.8 and 6.1.1.4'
F F 0.0171 0 'International Tables Vol C Tables 4.2.6.8 and 6.1.1.4'
O O 0.0106 0 'International Tables Vol C Tables 4.2.6.8 and 6.1.1.4'

loop_
_geom_angle_atom_site_label_1
_geom_angle_atom_site_label_2
_geom_angle_atom_site_label_3
_geom_angle_site_symmetry_1
_geom_angle_site_symmetry_3
_geom_angle
_geom_angle_publ_flag
C6 C1 C2 . . 115.8(2) ?
C6 C1 N1 . . 121.7(2) y
C2 C1 N1 . . 122.5(2) y
F1 C2 C3 . . 119.0(2) ?
F1 C2 C1 . . 117.9(2) ?
C3 C2 C1 . . 123.1(2) ?
C2 C3 C4 . . 118.5(2) ?
C2 C3 H3 . . 120.7 ?
C4 C3 H3 . . 120.7 ?
C5 C4 C3 . . 120.5(2) ?
C5 C4 H4 . . 119.8 ?
C3 C4 H4 . . 119.8 ?
C6 C5 C4 . . 118.8(2) ?
C6 C5 H5 . . 120.6 ?
C4 C5 H5 . . 120.6 ?
F2 C6 C5 . . 120.0(2) ?
F2 C6 C1 . . 116.8(2) ?
C5 C6 C1 . . 123.2(2) ?
O1 C7 N1 . . 125.9(2) y
O1 C7 H7 . . 117 ?
N1 C7 H7 . . 117 ?
C7 N1 C1 . . 123.11(17) y
C7 N1 H1 . . 111(2) ?
C1 N1 H1 . . 126(2) ?

loop_
_geom_bond_atom_site_label_1
_geom_bond_atom_site_label_2
_geom_bond_site_symmetry_2
_geom_bond_distance
_geom_bond_publ_flag
C1 C6 . 1.383(3) ?
C1 C2 . 1.389(3) ?
C1 N1 . 1.416(3) ?
C2 F1 . 1.353(2) ?
C2 C3 . 1.373(3) ?
C3 C4 . 1.385(4) ?
C3 H3 . 0.95 ?
C4 C5 . 1.381(4) ?
C4 H4 . 0.95 ?
C5 C6 . 1.372(4) ?
C5 H5 . 0.95 ?
C6 F2 . 1.351(3) ?
C7 O1 . 1.224(3) ?
C7 N1 . 1.334(3) ?
C7 H7 . 0.95 ?
N1 H1 . 0.88(3) ?

loop_
_geom_hbond_atom_site_label_D
_geom_hbond_atom_site_label_H
_geom_hbond_atom_site_label_A
_geom_hbond_site_symmetry_A
_geom_hbond_distance_DH
_geom_hbond_distance_HA
_geom_hbond_distance_DA
_geom_hbond_angle_DHA
N1 H1 O1 1_655 0.88(3) 1.97(3) 2.807(3) 158

loop_
_geom_torsion_atom_site_label_1
_geom_torsion_atom_site_label_2
_geom_torsion_atom_site_label_3
_geom_torsion_atom_site_label_4
_geom_torsion_site_symmetry_1
_geom_torsion_site_symmetry_2
_geom_torsion_site_symmetry_3
_geom_torsion_site_symmetry_4
_geom_torsion
_geom_torsion_publ_flag
C6 C1 C2 F1 . . . . -177.06(18) ?
N1 C1 C2 F1 . . . . 2.2(3) ?
C6 C1 C2 C3 . . . . 1.4(3) ?
N1 C1 C2 C3 . . . . -179.4(2) ?
F1 C2 C3 C4 . . . . 177.3(2) ?
C1 C2 C3 C4 . . . . -1.2(3) ?
C2 C3 C4 C5 . . . . 0.1(4) ?
C3 C4 C5 C6 . . . . 0.5(4) ?
C4 C5 C6 F2 . . . . -179.5(2) ?
C4 C5 C6 C1 . . . . -0.2(4) ?
C2 C1 C6 F2 . . . . 178.58(19) ?
N1 C1 C6 F2 . . . . -0.7(3) ?
C2 C1 C6 C5 . . . . -0.7(3) ?
N1 C1 C6 C5 . . . . -179.9(2) ?
O1 C7 N1 C1 . . . . 0.8(4) ?
C6 C1 N1 C7 . . . . -124.1(2) ?
C2 C1 N1 C7 . . . . 56.7(3) y

loop_
_cod_related_entry_id
_cod_related_entry_database
_cod_related_entry_code
1 ChemSpider 13793073
